data_7155520
loop_
_publ_author_name
'Liu, Chen-Fei'
'Zhang, Guo-Tai'
'Sun, Jun-Shu'
'Dong, Lin'

_publ_section_title
;
 Access to \p-conjugated azaindole derivatives via rhodium(iii)-catalyzed
 cascade reaction of azaindoles and diazo compounds.
;
_journal_issue 14
_journal_name_full 'Organic &amp; biomolecular chemistry'
_journal_page_first 2902
_journal_page_last 2905
_journal_paper_doi 10.1039/c7ob00059f
_journal_volume 15
_journal_year 2017
_chemical_formula_moiety 'C24 H18 N2 O2'
_chemical_formula_sum 'C24 H18 N2 O2'
_chemical_formula_weight 366.40
_chemical_name_systematic
;
 ?
;
_space_group_crystal_system monoclinic
_space_group_IT_number 14
_space_group_name_Hall '-P 2ybc'
_space_group_name_H-M_alt 'P 1 21/c 1'
_symmetry_space_group_name_Hall '-P 2ybc'
_symmetry_space_group_name_H-M 'P 1 21/c 1'
_atom_sites_solution_hydrogens mixed
_atom_sites_solution_primary iterative
_audit_creation_date 2016-12-13
_audit_creation_method
;
Olex2 1.2
(compiled 2016.11.30 svn.r3356 for OlexSys, GUI svn.r5269)
;
_audit_update_record
;
2016-12-15 deposited with the CCDC.
2017-03-03 downloaded from the CCDC.
;
_cell_angle_alpha 90
_cell_angle_beta 105.49(4)
_cell_angle_gamma 90
_cell_formula_units_Z 4
_cell_length_a 10.820(4)
_cell_length_b 17.17(2)
_cell_length_c 10.534(5)
_cell_measurement_reflns_used 1087
_cell_measurement_temperature 290.55(10)
_cell_measurement_theta_max 24.5470
_cell_measurement_theta_min 3.9920
_cell_volume 1886(2)
_computing_cell_refinement 'CrysAlisPro 1.171.38.43f (Rigaku OD, 2015)'
_computing_data_collection 'CrysAlisPro 1.171.38.43f (Rigaku OD, 2015)'
_computing_data_reduction 'CrysAlisPro 1.171.38.43f (Rigaku OD, 2015)'
_computing_molecular_graphics 'Olex2 (Dolomanov et al., 2009)'
_computing_publication_material 'Olex2 (Dolomanov et al., 2009)'
_computing_structure_refinement 'ShelXL (Sheldrick, 2015)'
_computing_structure_solution 'olex2.solve (Bourhis et al., 2015)'
_diffrn_ambient_environment air
_diffrn_ambient_temperature 290.55(10)
_diffrn_detector 'CCD plate'
_diffrn_detector_area_resol_mean 8.0243
_diffrn_detector_type EosS2
_diffrn_measured_fraction_theta_full 0.9629
_diffrn_measured_fraction_theta_max 0.7931
_diffrn_measurement_details
;
List of Runs (angles in degrees, time in seconds):

  # Type    Start    End  Width  t~exp~   \w     \q     \k     \f   Frames
#--------------------------------------------------------------------------
  1  \w    -47.00  -7.00   1.00   15.95    --   16.50 -57.00 150.00   40
  2  \w    -52.00  78.00   1.00   15.95    --   16.50   0.00 -30.00  130
  3  \w     57.00  89.00   1.00   15.95    --   16.50 178.00 -90.00   32
;
_diffrn_measurement_device 'four-circle diffractometer'
_diffrn_measurement_device_type 'SuperNova, Dual, Cu at zero, EosS2'
_diffrn_measurement_method '\w scans'
_diffrn_orient_matrix_type 'CrysAlisPro convention (1999,Acta A55,543-557)'
_diffrn_orient_matrix_UB_11 -0.0518960000
_diffrn_orient_matrix_UB_12 0.0143941000
_diffrn_orient_matrix_UB_13 -0.0499049000
_diffrn_orient_matrix_UB_21 0.0385624000
_diffrn_orient_matrix_UB_22 0.0322917000
_diffrn_orient_matrix_UB_23 -0.0107537000
_diffrn_orient_matrix_UB_31 0.0196818000
_diffrn_orient_matrix_UB_32 -0.0228727000
_diffrn_orient_matrix_UB_33 -0.0467991000
_diffrn_radiation_monochromator mirror
_diffrn_radiation_probe x-ray
_diffrn_radiation_type 'Mo K\a'
_diffrn_radiation_wavelength 0.71073
_diffrn_reflns_av_R_equivalents 0.0799
_diffrn_reflns_av_unetI/netI 0.0868
_diffrn_reflns_Laue_measured_fraction_full 0.973
_diffrn_reflns_Laue_measured_fraction_max 0.965
_diffrn_reflns_limit_h_max 13
_diffrn_reflns_limit_h_min -12
_diffrn_reflns_limit_k_max 21
_diffrn_reflns_limit_k_min -19
_diffrn_reflns_limit_l_max 9
_diffrn_reflns_limit_l_min -12
_diffrn_reflns_number 6890
_diffrn_reflns_point_group_measured_fraction_full 0.973
_diffrn_reflns_point_group_measured_fraction_max 0.965
_diffrn_reflns_theta_full 25.242
_diffrn_reflns_theta_max 26.365
_diffrn_reflns_theta_min 3.369
_diffrn_source 'micro-focus sealed X-ray tube'
_diffrn_source_type 'SuperNova (Mo) X-ray Source'
_exptl_absorpt_coefficient_mu 0.083
_exptl_absorpt_correction_T_max 1.00000
_exptl_absorpt_correction_T_min 0.11740
_exptl_absorpt_correction_type multi-scan
_exptl_absorpt_process_details
;
CrysAlisPro 1.171.38.43f (Rigaku Oxford Diffraction, 2015)
Empirical absorption correction using spherical harmonics,
 implemented in SCALE3 ABSPACK scaling algorithm.
;
_exptl_crystal_colour yellow
_exptl_crystal_colour_primary yellow
_exptl_crystal_density_diffrn 1.291
_exptl_crystal_description block
_exptl_crystal_F_000 768
_exptl_crystal_size_max 0.21
_exptl_crystal_size_mid 0.19
_exptl_crystal_size_min 0.12
_refine_diff_density_max 0.417
_refine_diff_density_min -0.255
_refine_diff_density_rms 0.054
_refine_ls_extinction_method none
_refine_ls_goodness_of_fit_ref 1.022
_refine_ls_hydrogen_treatment mixed
_refine_ls_matrix_type full
_refine_ls_number_parameters 258
_refine_ls_number_reflns 3716
_refine_ls_number_restraints 205
_refine_ls_restrained_S_all 1.066
_refine_ls_R_factor_all 0.1235
_refine_ls_R_factor_gt 0.0760
_refine_ls_shift/su_max 0.000
_refine_ls_shift/su_mean 0.000
_refine_ls_structure_factor_coef Fsqd
_refine_ls_weighting_details 'w=1/[\s^2^(Fo^2^)+(0.1220P)^2^] where P=(Fo^2^+2Fc^2^)/3'
_refine_ls_weighting_scheme calc
_refine_ls_wR_factor_gt 0.2060
_refine_ls_wR_factor_ref 0.2518
_reflns_Friedel_coverage 0.000
_reflns_number_gt 1995
_reflns_number_total 3716
_reflns_threshold_expression 'I > 2\s(I)'
_cod_data_source_file c7ob00059f2.cif
_cod_data_source_block xhl-12-12
_cod_depositor_comments 'Adding full bibliography for 7155520.cif.'
_cod_original_cell_volume 1886(3)
_cod_database_code 7155520
_shelxl_version_number 2014-1
_chemical_oxdiff_formula 'C1 H1 O1 N1'
_shelx_space_group_comment
;
The symmetry employed for this shelxl refinement is uniquely defined
by the following loop, which should always be used as a source of
symmetry information in preference to the above space-group names.
They are only intended as comments.
;
_reflns_odcompleteness_completeness 96.29
_reflns_odcompleteness_iscentric 1
_reflns_odcompleteness_theta 26.32
_olex2_refinement_description
;
1. Fixed Uiso
 At 1.2 times of:
  All C(H) groups, All C(H,H) groups
 At 1.5 times of:
  All C(H,H,H) groups
2. Rigid bond restraints
 C23, O2
 with sigma for 1-2 distances of 0.01 and sigma for 1-3 distances of 0.05
3. Uiso/Uaniso restraints and constraints
All non-hydrogen atoms have similar U: within 2A with sigma of 0.01 and sigma
for terminal atoms of 0.05
Uanis(C24) \\sim Ueq: with sigma of 0.01 and sigma for terminal atoms of 0.02
Uanis(C23) \\sim Ueq: with sigma of 0.0025 and sigma for terminal atoms of 0.005
4.a Secondary CH2 refined with riding coordinates:
 C23(H23A,H23B)
4.b Aromatic/amide H refined with riding coordinates:
 C1(H1), C2(H2), C6(H6), C12(H12), C13(H13), C14(H14), C15(H15), C17(H17),
 C18(H18), C19(H19), C20(H20), C21(H21)
4.c Idealised Me refined as rotating group:
 C24(H24A,H24B,H24C)
;
_olex2_submission_special_instructions 'No special instructions were received'
_oxdiff_exptl_absorpt_empirical_details
;
Empirical correction (ABSPACK) includes:
- Absorption correction using spherical harmonics
- Frame scaling
;
_oxdiff_exptl_absorpt_empirical_full_max 3.779
_oxdiff_exptl_absorpt_empirical_full_min 0.388

loop_
_space_group_symop_operation_xyz
'x, y, z'
'-x, y+1/2, -z+1/2'
'-x, -y, -z'
'x, -y-1/2, z-1/2'

loop_
_atom_site_label
_atom_site_type_symbol
_atom_site_fract_x
_atom_site_fract_y
_atom_site_fract_z
_atom_site_U_iso_or_equiv
_atom_site_adp_type
_atom_site_occupancy
_atom_site_site_symmetry_order
_atom_site_calc_flag
_atom_site_refinement_flags_posn
_atom_site_refinement_flags_adp
C1 C 0.2430(4) 0.7123(2) 1.0475(3) 0.0727(9) Uani 1 1 d . U
H1 H 0.1624 0.7056 1.0614 0.087 Uiso 1 1 calc R .
C2 C 0.3095(4) 0.7798(2) 1.0972(3) 0.0747(10) Uani 1 1 d . U
H2 H 0.2726 0.8154 1.1427 0.090 Uiso 1 1 calc R .
C3 C 0.4268(4) 0.7946(2) 1.0806(3) 0.0657(9) Uani 1 1 d . U
H3 H 0.479(3) 0.845(2) 1.118(3) 0.070(9) Uiso 1 1 d . .
C4 C 0.4763(3) 0.73768(17) 1.0130(3) 0.0520(7) Uani 1 1 d . U
C5 C 0.3983(3) 0.67057(16) 0.9687(2) 0.0467(7) Uani 1 1 d . U
C6 C 0.5899(3) 0.72887(16) 0.9800(3) 0.0534(7) Uani 1 1 d . U
H6 H 0.6580 0.7638 0.9966 0.064 Uiso 1 1 calc R .
C7 C 0.5830(3) 0.65758(15) 0.9169(2) 0.0457(7) Uani 1 1 d . U
C8 C 0.6700(3) 0.61859(16) 0.8602(3) 0.0468(7) Uani 1 1 d . U
C9 C 0.6415(3) 0.54668(17) 0.8013(2) 0.0461(7) Uani 1 1 d . U
C10 C 0.5216(2) 0.50914(16) 0.7961(2) 0.0433(6) Uani 1 1 d . U
C11 C 0.4330(3) 0.54645(15) 0.8496(2) 0.0430(6) Uani 1 1 d . U
C12 C 0.3193(3) 0.50969(17) 0.8464(3) 0.0516(7) Uani 1 1 d . U
H12 H 0.2590 0.5347 0.8805 0.062 Uiso 1 1 calc R .
C13 C 0.2935(3) 0.43565(18) 0.7930(3) 0.0592(8) Uani 1 1 d . U
H13 H 0.2161 0.4118 0.7920 0.071 Uiso 1 1 calc R .
C14 C 0.3795(3) 0.39727(18) 0.7419(3) 0.0594(8) Uani 1 1 d . U
H14 H 0.3619 0.3475 0.7069 0.071 Uiso 1 1 calc R .
C15 C 0.4910(3) 0.43326(17) 0.7432(3) 0.0523(7) Uani 1 1 d . U
H15 H 0.5499 0.4074 0.7081 0.063 Uiso 1 1 calc R .
C16 C 0.7342(3) 0.50717(17) 0.7426(3) 0.0502(7) Uani 1 1 d . U
C17 C 0.7114(3) 0.5063(2) 0.6071(3) 0.0695(9) Uani 1 1 d . U
H17 H 0.6381 0.5293 0.5536 0.083 Uiso 1 1 calc R .
C18 C 0.7977(4) 0.4713(2) 0.5535(4) 0.0850(11) Uani 1 1 d . U
H18 H 0.7845 0.4707 0.4626 0.102 Uiso 1 1 calc R .
C19 C 0.9057(4) 0.4363(3) 0.6343(4) 0.0884(11) Uani 1 1 d . U
H19 H 0.9638 0.4119 0.5964 0.106 Uiso 1 1 calc R .
C20 C 0.9293(4) 0.4369(3) 0.7702(4) 0.0881(11) Uani 1 1 d . U
H20 H 1.0027 0.4140 0.8238 0.106 Uiso 1 1 calc R .
C21 C 0.8423(3) 0.4718(2) 0.8224(3) 0.0674(9) Uani 1 1 d . U
H21 H 0.8552 0.4721 0.9133 0.081 Uiso 1 1 calc R .
C22 C 0.7932(3) 0.65964(17) 0.8730(3) 0.0549(8) Uani 1 1 d . U
C23 C 0.9175(5) 0.7203(3) 0.7528(4) 0.1041(13) Uani 1 1 d . U
H23A H 0.9680 0.7334 0.8410 0.125 Uiso 1 1 calc R .
H23B H 0.8984 0.7678 0.7016 0.125 Uiso 1 1 calc R .
C24 C 0.9867(6) 0.6663(4) 0.6916(8) 0.170(3) Uani 1 1 d . U
H24A H 0.9334 0.6513 0.6068 0.254 Uiso 1 1 calc GR .
H24B H 1.0094 0.6209 0.7461 0.254 Uiso 1 1 calc GR .
H24C H 1.0631 0.6909 0.6812 0.254 Uiso 1 1 calc GR .
N1 N 0.2849(2) 0.65677(15) 0.9819(2) 0.0602(7) Uani 1 1 d . U
N2 N 0.4658(2) 0.62128(13) 0.9069(2) 0.0443(6) Uani 1 1 d . U
O1 O 0.8736(2) 0.67183(18) 0.9757(2) 0.0893(9) Uani 1 1 d . U
O2 O 0.8014(2) 0.68153(17) 0.7574(2) 0.0905(9) Uani 1 1 d . U

loop_
_atom_site_aniso_label
_atom_site_aniso_U_11
_atom_site_aniso_U_22
_atom_site_aniso_U_33
_atom_site_aniso_U_23
_atom_site_aniso_U_13
_atom_site_aniso_U_12
C1 0.069(2) 0.079(2) 0.079(2) -0.0166(19) 0.0349(16) 0.0029(19)
C2 0.077(2) 0.077(2) 0.078(2) -0.0179(19) 0.0337(17) 0.0084(19)
C3 0.075(2) 0.0580(17) 0.0679(19) -0.0118(17) 0.0253(16) 0.0044(17)
C4 0.0598(17) 0.0535(16) 0.0451(15) -0.0004(13) 0.0180(12) -0.0001(14)
C5 0.0533(16) 0.0468(14) 0.0435(14) -0.0001(13) 0.0189(12) 0.0053(13)
C6 0.0609(18) 0.0468(15) 0.0555(16) 0.0016(14) 0.0207(13) -0.0052(14)
C7 0.0473(15) 0.0476(15) 0.0455(14) 0.0068(13) 0.0180(11) 0.0000(12)
C8 0.0471(14) 0.0545(15) 0.0410(13) 0.0098(13) 0.0156(11) -0.0012(13)
C9 0.0489(15) 0.0562(16) 0.0363(13) 0.0046(12) 0.0169(11) 0.0037(13)
C10 0.0497(15) 0.0481(14) 0.0342(13) 0.0057(11) 0.0148(11) 0.0046(12)
C11 0.0507(15) 0.0444(14) 0.0362(13) 0.0004(12) 0.0157(11) -0.0020(12)
C12 0.0530(16) 0.0548(16) 0.0522(16) -0.0013(14) 0.0230(12) -0.0058(14)
C13 0.0607(18) 0.0584(17) 0.0614(18) 0.0005(15) 0.0214(14) -0.0121(15)
C14 0.0698(19) 0.0490(16) 0.0601(17) -0.0056(14) 0.0186(15) -0.0069(15)
C15 0.0588(17) 0.0501(16) 0.0496(15) -0.0016(13) 0.0174(12) 0.0007(14)
C16 0.0550(16) 0.0518(15) 0.0494(14) 0.0084(13) 0.0236(12) 0.0042(13)
C17 0.078(2) 0.084(2) 0.0523(17) 0.0043(16) 0.0274(15) 0.0143(19)
C18 0.104(3) 0.101(3) 0.062(2) 0.001(2) 0.0455(19) 0.014(2)
C19 0.098(3) 0.094(3) 0.089(3) 0.003(2) 0.053(2) 0.024(2)
C20 0.078(2) 0.109(3) 0.088(2) 0.022(2) 0.0407(19) 0.036(2)
C21 0.068(2) 0.082(2) 0.0597(18) 0.0173(17) 0.0310(15) 0.0212(18)
C22 0.0549(17) 0.0632(18) 0.0515(16) 0.0033(15) 0.0225(13) -0.0029(15)
C23 0.096(2) 0.121(2) 0.101(2) 0.0149(19) 0.0372(17) -0.0266(19)
C24 0.099(4) 0.146(5) 0.291(8) 0.048(5) 0.101(5) -0.001(4)
N1 0.0555(15) 0.0671(16) 0.0662(15) -0.0093(13) 0.0304(12) 0.0013(13)
N2 0.0454(12) 0.0477(12) 0.0445(12) 0.0035(10) 0.0203(9) 0.0003(10)
O1 0.0719(16) 0.132(2) 0.0642(14) -0.0070(15) 0.0181(11) -0.0320(16)
O2 0.0729(16) 0.137(2) 0.0635(14) 0.0216(15) 0.0220(11) -0.0368(16)

loop_
_atom_type_symbol
_atom_type_description
_atom_type_scat_dispersion_real
_atom_type_scat_dispersion_imag
_atom_type_scat_source
C C 0.0033 0.0016 'International Tables Vol C Tables 4.2.6.8 and 6.1.1.4'
H H 0.0000 0.0000 'International Tables Vol C Tables 4.2.6.8 and 6.1.1.4'
N N 0.0061 0.0033 'International Tables Vol C Tables 4.2.6.8 and 6.1.1.4'
O O 0.0106 0.0060 'International Tables Vol C Tables 4.2.6.8 and 6.1.1.4'

loop_
_geom_angle_atom_site_label_1
_geom_angle_atom_site_label_2
_geom_angle_atom_site_label_3
_geom_angle
N1 C1 C2 125.5(3)
C3 C2 C1 121.2(3)
C2 C3 C4 115.8(3)
C3 C4 C5 117.1(3)
C6 C4 C3 134.2(3)
C6 C4 C5 108.6(3)
N1 C5 C4 127.3(3)
N1 C5 N2 124.9(3)
N2 C5 C4 107.8(2)
C4 C6 C7 106.4(3)
C6 C7 C8 131.7(3)
C6 C7 N2 111.3(2)
N2 C7 C8 117.0(2)
C7 C8 C22 114.9(3)
C9 C8 C7 121.4(2)
C9 C8 C22 123.7(2)
C8 C9 C10 120.6(2)
C8 C9 C16 120.3(2)
C10 C9 C16 119.1(3)
C11 C10 C9 119.4(3)
C11 C10 C15 117.9(2)
C15 C10 C9 122.6(2)
C10 C11 N2 117.8(2)
C12 C11 C10 119.2(3)
C12 C11 N2 123.0(2)
C11 C12 C13 120.8(3)
C14 C13 C12 121.2(3)
C15 C14 C13 118.5(3)
C14 C15 C10 122.4(3)
C17 C16 C9 119.0(3)
C17 C16 C21 120.7(3)
C21 C16 C9 120.4(2)
C18 C17 C16 118.9(3)
C17 C18 C19 119.9(3)
C20 C19 C18 121.6(3)
C21 C20 C19 117.9(3)
C20 C21 C16 121.0(3)
O1 C22 C8 125.2(3)
O1 C22 O2 125.0(3)
O2 C22 C8 109.7(3)
O2 C23 C24 106.3(4)
C5 N1 C1 113.0(3)
C5 N2 C7 106.0(2)
C5 N2 C11 130.2(2)
C7 N2 C11 123.7(2)
C22 O2 C23 116.4(3)

loop_
_geom_bond_atom_site_label_1
_geom_bond_atom_site_label_2
_geom_bond_distance
C1 C2 1.389(5)
C1 N1 1.327(4)
C2 C3 1.351(5)
C3 C4 1.397(4)
C4 C5 1.431(4)
C4 C6 1.372(4)
C5 N1 1.292(4)
C5 N2 1.388(3)
C6 C7 1.385(4)
C7 C8 1.411(4)
C7 N2 1.391(3)
C8 C9 1.379(4)
C8 C22 1.482(4)
C9 C10 1.436(4)
C9 C16 1.477(4)
C10 C11 1.391(3)
C10 C15 1.421(4)
C11 C12 1.375(4)
C11 N2 1.424(4)
C12 C13 1.388(4)
C13 C14 1.363(4)
C14 C15 1.352(4)
C16 C17 1.382(4)
C16 C21 1.385(4)
C17 C18 1.354(5)
C18 C19 1.385(5)
C19 C20 1.386(5)
C20 C21 1.350(5)
C22 O1 1.212(4)
C22 O2 1.299(3)
C23 C24 1.446(7)
C23 O2 1.434(5)
